data_4316032
loop_
_publ_author_name
'Oottil Mayasree'
'Yanjie Cui'
'Abdeljalil Assoud'
'Holger Kleinke'

_publ_section_title
;
 Structure Change via Partial Se/Te Substitution: Crystal Structure and
 Physical Properties of the Telluride Ba2Cu4-xTe5 in Contrast to the
 Selenide-Telluride Ba2Cu4-xSeyTe5-y
;
_journal_name_full 'Inorganic Chemistry'
_journal_page_first 6518
_journal_page_last 6524
_journal_paper_doi 10.1021/ic100268q
_journal_volume 49
_journal_year 2010
_chemical_formula_sum 'Ba2 Cu3.26 Se0.73 Te4.27'
_chemical_formula_weight 1084.31
_chemical_name_systematic
; 
 ? 
;
_space_group_IT_number 92
_symmetry_cell_setting tetragonal
_symmetry_space_group_name_Hall 'P 4abw 2nw'
_symmetry_space_group_name_H-M 'P 41 21 2'
_atom_sites_solution_primary direct
_atom_sites_solution_secondary difmap
_audit_creation_method SHELXL-97
_cell_angle_alpha 90.00
_cell_angle_beta 90.00
_cell_angle_gamma 90.00
_cell_formula_units_Z 4
_cell_length_a 6.5418(3)
_cell_length_b 6.5418(3)
_cell_length_c 25.782(2)
_cell_measurement_temperature 293(2)
_cell_volume 1103.34(11)
_computing_structure_refinement 'SHELXL-97 (Sheldrick, 1997)'
_computing_structure_solution 'SHELXS-97 (Sheldrick, 1990)'
_diffrn_ambient_temperature 293(2)
_diffrn_measured_fraction_theta_full 0.970
_diffrn_measured_fraction_theta_max 0.970
_diffrn_radiation_monochromator graphite
_diffrn_radiation_source 'fine-focus sealed tube'
_diffrn_radiation_type MoK\a
_diffrn_radiation_wavelength 0.71073
_diffrn_reflns_av_R_equivalents 0.0305
_diffrn_reflns_av_sigmaI/netI 0.0280
_diffrn_reflns_limit_h_max 3
_diffrn_reflns_limit_h_min -9
_diffrn_reflns_limit_k_max 9
_diffrn_reflns_limit_k_min -9
_diffrn_reflns_limit_l_max 34
_diffrn_reflns_limit_l_min -31
_diffrn_reflns_number 5878
_diffrn_reflns_theta_full 30.50
_diffrn_reflns_theta_max 30.50
_diffrn_reflns_theta_min 3.21
_exptl_absorpt_coefficient_mu 26.614
_exptl_absorpt_correction_T_max 1.00
_exptl_absorpt_correction_T_min 0.68
_exptl_absorpt_correction_type empirical
_exptl_absorpt_process_details SADABS
_exptl_crystal_colour black
_exptl_crystal_density_diffrn 6.528
_exptl_crystal_density_method 'not measured'
_exptl_crystal_description block
_exptl_crystal_F_000 1814
_exptl_crystal_size_max 0.08
_exptl_crystal_size_mid 0.05
_exptl_crystal_size_min 0.04
_refine_diff_density_max 1.078
_refine_diff_density_min -1.074
_refine_diff_density_rms 0.239
_refine_ls_abs_structure_details 'Flack H D (1983), Acta Cryst. A39, 876-881'
_refine_ls_abs_structure_Flack 0.11(5)
_refine_ls_extinction_coef 0.00150(7)
_refine_ls_extinction_expression Fc^*^=kFc[1+0.001xFc^2^\l^3^/sin(2\q)]^-1/4^
_refine_ls_extinction_method SHELXL
_refine_ls_goodness_of_fit_ref 1.119
_refine_ls_matrix_type full
_refine_ls_number_parameters 63
_refine_ls_number_reflns 1655
_refine_ls_number_restraints 0
_refine_ls_restrained_S_all 1.119
_refine_ls_R_factor_all 0.0283
_refine_ls_R_factor_gt 0.0254
_refine_ls_shift/su_max 0.002
_refine_ls_shift/su_mean 0.000
_refine_ls_structure_factor_coef Fsqd
_refine_ls_weighting_details 'calc w=1/[\s^2^(Fo^2^)+(0.0133P)^2^+5.3095P] where P=(Fo^2^+2Fc^2^)/3'
_refine_ls_weighting_scheme calc
_refine_ls_wR_factor_gt 0.0553
_refine_ls_wR_factor_ref 0.0574
_reflns_number_gt 1542
_reflns_number_total 1655
_reflns_threshold_expression >2sigma(I)
_cod_data_source_file ic100268q_si_005.cif
_cod_data_source_block Ba2Cu326Se073Te427
_cod_original_cell_volume 1103.33(12)
_cod_database_code 4316032

loop_
_symmetry_equiv_pos_as_xyz
'x, y, z'
'-x, -y, z+1/2'
'-y+1/2, x+1/2, z+1/4'
'y+1/2, -x+1/2, z+3/4'
'-x+1/2, y+1/2, -z+1/4'
'x+1/2, -y+1/2, -z+3/4'
'y, x, -z'
'-y, -x, -z+1/2'

loop_
_atom_site_label
_atom_site_type_symbol
_atom_site_fract_x
_atom_site_fract_y
_atom_site_fract_z
_atom_site_U_iso_or_equiv
_atom_site_adp_type
_atom_site_occupancy
_atom_site_symmetry_multiplicity
_atom_site_calc_flag
_atom_site_refinement_flags
_atom_site_disorder_assembly
_atom_site_disorder_group
Ba1 Ba 0.36090(7) 0.14091(7) 0.292776(15) 0.02560(11) Uani 1 1 d . . .
Cu1 Cu 0.1271(2) 0.34208(18) 0.08386(5) 0.0261(4) Uani 0.742(4) 1 d P . .
Cu2 Cu 0.37226(19) 0.44085(15) 0.16775(4) 0.0270(3) Uani 0.887(4) 1 d P . .
Te1A Te 0.0925(6) 0.1414(3) 0.17021(6) 0.0177(3) Uani 0.721(11) 1 d P . .
Te1B Te 0.1436(7) 0.1290(7) 0.16907(19) 0.0177(3) Uani 0.279(11) 1 d P . .
Te2A Te 0.36227(15) 0.1312(7) 0.42619(4) 0.0209(3) Uani 0.919(19) 1 d P . .
Te2B Te 0.356(2) 0.078(5) 0.4246(5) 0.0209(3) Uani 0.081(19) 1 d P . .
Se3 Se 0.14439(8) 0.14439(8) 0.0000 0.0177(2) Uani 0.729(8) 2 d SP . .
Te3 Te 0.14439(8) 0.14439(8) 0.0000 0.0177(2) Uani 0.271(8) 2 d SP . .

loop_
_atom_site_aniso_label
_atom_site_aniso_U_11
_atom_site_aniso_U_22
_atom_site_aniso_U_33
_atom_site_aniso_U_23
_atom_site_aniso_U_13
_atom_site_aniso_U_12
Ba1 0.0288(2) 0.0275(2) 0.0205(2) 0.00081(16) 0.00071(16) -0.00005(18)
Cu1 0.0285(6) 0.0225(6) 0.0273(7) 0.0031(5) -0.0037(5) -0.0011(5)
Cu2 0.0281(5) 0.0243(5) 0.0285(6) 0.0018(4) -0.0035(5) -0.0020(4)
Te1A 0.0167(9) 0.0152(3) 0.0213(2) -0.0003(2) -0.0010(5) 0.0031(5)
Te1B 0.0167(9) 0.0152(3) 0.0213(2) -0.0003(2) -0.0010(5) 0.0031(5)
Te2A 0.0179(2) 0.0259(10) 0.0189(2) 0.0018(3) -0.00023(17) -0.0024(3)
Te2B 0.0179(2) 0.0259(10) 0.0189(2) 0.0018(3) -0.00023(17) -0.0024(3)
Se3 0.0179(3) 0.0179(3) 0.0172(4) 0.0002(2) -0.0002(2) 0.0004(3)
Te3 0.0179(3) 0.0179(3) 0.0172(4) 0.0002(2) -0.0002(2) 0.0004(3)

loop_
_atom_type_symbol
_atom_type_description
_atom_type_scat_dispersion_real
_atom_type_scat_dispersion_imag
_atom_type_scat_source
Cu Cu 0.3201 1.2651 'International Tables Vol C Tables 4.2.6.8 and 6.1.1.4'
Se Se -0.0929 2.2259 'International Tables Vol C Tables 4.2.6.8 and 6.1.1.4'
Te Te -0.5308 1.6751 'International Tables Vol C Tables 4.2.6.8 and 6.1.1.4'
Ba Ba -0.3244 2.2819 'International Tables Vol C Tables 4.2.6.8 and 6.1.1.4'

loop_
_geom_angle_atom_site_label_1
_geom_angle_atom_site_label_2
_geom_angle_atom_site_label_3
_geom_angle
_geom_angle_site_symmetry_1
_geom_angle_site_symmetry_3
_geom_angle_publ_flag
Te2B Ba1 Te2B 154.7(5) 4_554 . ?
Te2B Ba1 Te3 73.6(2) 4_554 3_545 ?
Te2B Ba1 Te3 101.8(6) . 3_545 ?
Te2B Ba1 Se3 73.6(2) 4_554 3_545 ?
Te2B Ba1 Se3 101.8(6) . 3_545 ?
Te3 Ba1 Se3 0.000(12) 3_545 3_545 ?
Te2B Ba1 Te2A 154.9(5) 4_554 . ?
Te2B Ba1 Te2A 5.9(5) . . ?
Te3 Ba1 Te2A 107.70(8) 3_545 . ?
Se3 Ba1 Te2A 107.70(8) 3_545 . ?
Te2B Ba1 Te3 73.2(3) 4_554 3 ?
Te2B Ba1 Te3 115.4(6) . 3 ?
Te3 Ba1 Te3 142.716(13) 3_545 3 ?
Se3 Ba1 Te3 142.716(13) 3_545 3 ?
Te2A Ba1 Te3 109.57(8) . 3 ?
Te2B Ba1 Se3 73.2(3) 4_554 3 ?
Te2B Ba1 Se3 115.4(6) . 3 ?
Te3 Ba1 Se3 142.716(13) 3_545 3 ?
Se3 Ba1 Se3 142.716(13) 3_545 3 ?
Te2A Ba1 Se3 109.57(8) . 3 ?
Te3 Ba1 Se3 0.000(17) 3 3 ?
Te2B Ba1 Te2A 5.5(5) 4_554 4_554 ?
Te2B Ba1 Te2A 149.2(2) . 4_554 ?
Te3 Ba1 Te2A 73.881(17) 3_545 4_554 ?
Se3 Ba1 Te2A 73.881(17) 3_545 4_554 ?
Te2A Ba1 Te2A 149.35(8) . 4_554 ?
Te3 Ba1 Te2A 74.76(3) 3 4_554 ?
Se3 Ba1 Te2A 74.76(3) 3 4_554 ?
Te2B Ba1 Te1B 49.0(5) 4_554 . ?
Te2B Ba1 Te1B 154.2(3) . . ?
Te3 Ba1 Te1B 71.41(8) 3_545 . ?
Se3 Ba1 Te1B 71.41(8) 3_545 . ?
Te2A Ba1 Te1B 156.01(9) . . ?
Te3 Ba1 Te1B 74.17(8) 3 . ?
Se3 Ba1 Te1B 74.17(8) 3 . ?
Te2A Ba1 Te1B 54.49(11) 4_554 . ?
Te2B Ba1 Cu2 95.7(3) 4_554 8_665 ?
Te2B Ba1 Cu2 80.1(5) . 8_665 ?
Te3 Ba1 Cu2 159.35(2) 3_545 8_665 ?
Se3 Ba1 Cu2 159.35(2) 3_545 8_665 ?
Te2A Ba1 Cu2 74.44(8) . 8_665 ?
Te3 Ba1 Cu2 41.549(18) 3 8_665 ?
Se3 Ba1 Cu2 41.549(18) 3 8_665 ?
Te2A Ba1 Cu2 93.81(3) 4_554 8_665 ?
Te1B Ba1 Cu2 115.22(8) . 8_665 ?
Te2B Ba1 Cu1 114.7(3) 4_554 3 ?
Te2B Ba1 Cu1 79.1(5) . 3 ?
Te3 Ba1 Cu1 157.81(2) 3_545 3 ?
Se3 Ba1 Cu1 157.81(2) 3_545 3 ?
Te2A Ba1 Cu1 73.95(7) . 3 ?
Te3 Ba1 Cu1 41.69(2) 3 3 ?
Se3 Ba1 Cu1 41.69(2) 3 3 ?
Te2A Ba1 Cu1 116.44(3) 4_554 3 ?
Te1B Ba1 Cu1 97.94(8) . 3 ?
Cu2 Ba1 Cu1 42.82(2) 8_665 3 ?
Te2B Ba1 Te1A 54.0(5) 4_554 . ?
Te2B Ba1 Te1A 149.7(3) . . ?
Te3 Ba1 Te1A 73.44(3) 3_545 . ?
Se3 Ba1 Te1A 73.44(3) 3_545 . ?
Te2A Ba1 Te1A 151.07(6) . . ?
Te3 Ba1 Te1A 73.55(3) 3 . ?
Se3 Ba1 Te1A 73.55(3) 3 . ?
Te2A Ba1 Te1A 59.53(9) 4_554 . ?
Te1B Ba1 Te1A 5.21(6) . . ?
Cu2 Ba1 Te1A 115.02(3) 8_665 . ?
Cu1 Ba1 Te1A 94.43(5) 3 . ?
Te2B Cu1 Te1B 72.7(7) 8_565 5 ?
Te2B Cu1 Se3 111.7(4) 8_565 . ?
Te1B Cu1 Se3 110.20(13) 5 . ?
Te2B Cu1 Te2A 6.9(6) 8_565 8_565 ?
Te1B Cu1 Te2A 79.65(14) 5 8_565 ?
Se3 Cu1 Te2A 109.12(6) . 8_565 ?
Te2B Cu1 Te1A 116.5(4) 8_565 . ?
Te1B Cu1 Te1A 118.46(14) 5 . ?
Se3 Cu1 Te1A 118.69(6) . . ?
Te2A Cu1 Te1A 114.09(10) 8_565 . ?
Te2B Cu1 Te1B 122.8(4) 8_565 . ?
Te1B Cu1 Te1B 114.74(10) 5 . ?
Se3 Cu1 Te1B 116.54(11) . . ?
Te2A Cu1 Te1B 120.86(12) 8_565 . ?
Te1A Cu1 Te1B 7.62(6) . . ?
Te2B Cu1 Cu2 145.4(7) 8_565 5_545 ?
Te1B Cu1 Cu2 141.18(13) 5 5_545 ?
Se3 Cu1 Cu2 58.24(4) . 5_545 ?
Te2A Cu1 Cu2 138.48(11) 8_565 5_545 ?
Te1A Cu1 Cu2 60.51(5) . 5_545 ?
Te1B Cu1 Cu2 58.54(11) . 5_545 ?
Te2B Cu1 Te1A 77.2(7) 8_565 5 ?
Te1B Cu1 Te1A 4.52(12) 5 5 ?
Se3 Cu1 Te1A 108.04(6) . 5 ?
Te2A Cu1 Te1A 84.09(11) 8_565 5 ?
Te1A Cu1 Te1A 117.52(6) . 5 ?
Te1B Cu1 Te1A 113.26(12) . 5 ?
Cu2 Cu1 Te1A 136.66(9) 5_545 5 ?
Te2B Cu1 Cu2 101.7(5) 8_565 . ?
Te1B Cu1 Cu2 58.73(12) 5 . ?
Se3 Cu1 Cu2 139.75(5) . . ?
Te2A Cu1 Cu2 106.42(7) 8_565 . ?
Te1A Cu1 Cu2 59.90(6) . . ?
Te1B Cu1 Cu2 56.08(11) . . ?
Cu2 Cu1 Cu2 104.17(5) 5_545 . ?
Te1A Cu1 Cu2 57.63(4) 5 . ?
Te2B Cu1 Ba1 77.5(7) 8_565 4_454 ?
Te1B Cu1 Ba1 145.97(12) 5 4_454 ?
Se3 Cu1 Ba1 66.35(3) . 4_454 ?
Te2A Cu1 Ba1 70.68(9) 8_565 4_454 ?
Te1A Cu1 Ba1 89.36(7) . 4_454 ?
Te1B Cu1 Ba1 95.01(11) . 4_454 ?
Cu2 Cu1 Ba1 68.20(4) 5_545 4_454 ?
Te1A Cu1 Ba1 149.29(6) 5 4_454 ?
Cu2 Cu1 Ba1 145.73(5) . 4_454 ?
Te2B Cu1 Ba1 139.8(6) 8_565 4_554 ?
Te1B Cu1 Ba1 73.11(12) 5 4_554 ?
Se3 Cu1 Ba1 62.48(3) . 4_554 ?
Te2A Cu1 Ba1 145.10(8) 8_565 4_554 ?
Te1A Cu1 Ba1 98.09(9) . 4_554 ?
Te1B Cu1 Ba1 90.66(11) . 4_554 ?
Cu2 Cu1 Ba1 68.99(4) 5_545 4_554 ?
Te1A Cu1 Ba1 68.67(6) 5 4_554 ?
Cu2 Cu1 Ba1 77.58(3) . 4_554 ?
Ba1 Cu1 Ba1 125.09(3) 4_454 4_554 ?
Te2B Cu2 Te3 113.4(4) 4_554 3 ?
Te2B Cu2 Se3 113.4(4) 4_554 3 ?
Te3 Cu2 Se3 0.00(2) 3 3 ?
Te2B Cu2 Te1B 70.9(6) 4_554 . ?
Te3 Cu2 Te1B 113.04(12) 3 . ?
Se3 Cu2 Te1B 113.04(12) 3 . ?
Te2B Cu2 Te1B 118.9(3) 4_554 5 ?
Te3 Cu2 Te1B 118.90(11) 3 5 ?
Se3 Cu2 Te1B 118.90(11) 3 5 ?
Te1B Cu2 Te1B 112.08(10) . 5 ?
Te2B Cu2 Te2A 5.9(6) 4_554 4_554 ?
Te3 Cu2 Te2A 111.12(5) 3 4_554 ?
Se3 Cu2 Te2A 111.12(5) 3 4_554 ?
Te1B Cu2 Te2A 76.74(14) . 4_554 ?
Te1B Cu2 Te2A 117.63(12) 5 4_554 ?
Te2B Cu2 Cu1 145.1(6) 4_554 5 ?
Te3 Cu2 Cu1 58.82(4) 3 5 ?
Se3 Cu2 Cu1 58.82(4) 3 5 ?
Te1B Cu2 Cu1 143.85(13) . 5 ?
Te1B Cu2 Cu1 60.32(11) 5 5 ?
Te2A Cu2 Cu1 139.27(9) 4_554 5 ?
Te2B Cu2 Te1A 115.1(3) 4_554 5 ?
Te3 Cu2 Te1A 117.93(5) 3 5 ?
Se3 Cu2 Te1A 117.93(5) 3 5 ?
Te1B Cu2 Te1A 117.75(14) . 5 ?
Te1B Cu2 Te1A 7.46(7) 5 5 ?
Te2A Cu2 Te1A 113.13(8) 4_554 5 ?
Cu1 Cu2 Te1A 59.17(5) 5 5 ?
Te2B Cu2 Te1A 77.6(6) 4_554 . ?
Te3 Cu2 Te1A 109.78(6) 3 . ?
Se3 Cu2 Te1A 109.78(6) 3 . ?
Te1B Cu2 Te1A 6.83(9) . . ?
Te1B Cu2 Te1A 110.16(12) 5 . ?
Te2A Cu2 Te1A 83.47(10) 4_554 . ?
Cu1 Cu2 Te1A 137.05(10) 5 . ?
Te1A Cu2 Te1A 116.40(6) 5 . ?
Te2B Cu2 Cu1 101.3(5) 4_554 . ?
Te3 Cu2 Cu1 139.43(5) 3 . ?
Se3 Cu2 Cu1 139.43(5) 3 . ?
Te1B Cu2 Cu1 58.66(11) . . ?
Te1B Cu2 Cu1 53.49(11) 5 . ?
Te2A Cu2 Cu1 105.25(6) 4_554 . ?
Cu1 Cu2 Cu1 102.82(5) 5 . ?
Te1A Cu2 Cu1 59.59(8) 5 . ?
Te1A Cu2 Cu1 56.81(5) . . ?
Te2B Cu2 Ba1 76.8(6) 4_554 8_665 ?
Te3 Cu2 Ba1 66.82(3) 3 8_665 ?
Se3 Cu2 Ba1 66.82(3) 3 8_665 ?
Te1B Cu2 Ba1 144.38(12) . 8_665 ?
Te1B Cu2 Ba1 96.34(12) 5 8_665 ?
Te2A Cu2 Ba1 71.07(7) 4_554 8_665 ?
Cu1 Cu2 Ba1 68.98(4) 5 8_665 ?
Te1A Cu2 Ba1 89.22(8) 5 8_665 ?
Te1A Cu2 Ba1 149.72(7) . 8_665 ?
Cu1 Cu2 Ba1 145.13(4) . 8_665 ?
Te2B Cu2 Ba1 140.6(5) 4_554 8_565 ?
Te3 Cu2 Ba1 63.03(3) 3 8_565 ?
Se3 Cu2 Ba1 63.03(3) 3 8_565 ?
Te1B Cu2 Ba1 75.24(12) . 8_565 ?
Te1B Cu2 Ba1 92.00(11) 5 8_565 ?
Te2A Cu2 Ba1 145.20(7) 4_554 8_565 ?
Cu1 Cu2 Ba1 70.07(4) 5 8_565 ?
Te1A Cu2 Ba1 98.07(8) 5 8_565 ?
Te1A Cu2 Ba1 68.55(7) . 8_565 ?
Cu1 Cu2 Ba1 76.91(3) . 8_565 ?
Ba1 Cu2 Ba1 126.48(3) 8_665 8_565 ?
Cu1 Te1A Cu2 60.32(5) . 5_545 ?
Cu1 Te1A Cu2 63.29(6) . . ?
Cu2 Te1A Cu2 106.51(10) 5_545 . ?
Cu1 Te1A Cu1 106.01(10) . 5_545 ?
Cu2 Te1A Cu1 62.78(7) 5_545 5_545 ?
Cu2 Te1A Cu1 93.75(12) . 5_545 ?
Cu1 Te1A Te2A 97.75(10) . 4_454 ?
Cu2 Te1A Te2A 97.34(9) 5_545 4_454 ?
Cu2 Te1A Te2A 133.52(10) . 4_454 ?
Cu1 Te1A Te2A 132.73(8) 5_545 4_454 ?
Cu1 Te1A Te2B 86.6(2) . 4_554 ?
Cu2 Te1A Te2B 86.9(2) 5_545 4_554 ?
Cu2 Te1A Te2B 46.8(2) . 4_554 ?
Cu1 Te1A Te2B 47.3(2) 5_545 4_554 ?
Te2A Te1A Te2B 175.0(2) 4_454 4_554 ?
Cu1 Te1A Ba1 135.08(9) . . ?
Cu2 Te1A Ba1 135.29(12) 5_545 . ?
Cu2 Te1A Ba1 71.92(6) . . ?
Cu1 Te1A Ba1 72.64(7) 5_545 . ?
Te2A Te1A Ba1 116.14(7) 4_454 . ?
Te2B Te1A Ba1 58.9(2) 4_554 . ?
Cu1 Te1A Ba1 79.22(6) . 8_565 ?
Cu2 Te1A Ba1 133.92(8) 5_545 8_565 ?
Cu2 Te1A Ba1 69.32(5) . 8_565 ?
Cu1 Te1A Ba1 158.20(9) 5_545 8_565 ?
Te2A Te1A Ba1 65.42(7) 4_454 8_565 ?
Te2B Te1A Ba1 113.4(2) 4_554 8_565 ?
Ba1 Te1A Ba1 88.62(4) . 8_565 ?
Cu1 Te1A Ba1 134.26(7) . 8 ?
Cu2 Te1A Ba1 79.51(5) 5_545 8 ?
Cu2 Te1A Ba1 157.63(11) . 8 ?
Cu1 Te1A Ba1 69.45(5) 5_545 8 ?
Te2A Te1A Ba1 64.73(5) 4_454 8 ?
Te2B Te1A Ba1 113.7(2) 4_554 8 ?
Ba1 Te1A Ba1 88.54(4) . 8 ?
Ba1 Te1A Ba1 122.34(9) 8_565 8 ?
Cu1 Te1B Cu2 105.08(18) 5_545 . ?
Cu1 Te1B Cu2 67.78(13) 5_545 5_545 ?
Cu2 Te1B Cu2 113.61(18) . 5_545 ?
Cu1 Te1B Cu1 114.67(19) 5_545 . ?
Cu2 Te1B Cu1 65.27(12) . . ?
Cu2 Te1B Cu1 61.14(11) 5_545 . ?
Cu1 Te1B Te2B 53.5(3) 5_545 4_554 ?
Cu2 Te1B Te2B 51.9(3) . 4_554 ?
Cu2 Te1B Te2B 95.8(3) 5_545 4_554 ?
Cu1 Te1B Te2B 93.8(3) . 4_554 ?
Cu1 Te1B Te2A 52.61(10) 5_545 4_554 ?
Cu2 Te1B Te2A 52.86(9) . 4_554 ?
Cu2 Te1B Te2A 95.70(15) 5_545 4_554 ?
Cu1 Te1B Te2A 94.61(15) . 4_554 ?
Te2B Te1B Te2A 1.0(3) 4_554 4_554 ?
Cu1 Te1B Ba1 78.00(13) 5_545 . ?
Cu2 Te1B Ba1 75.74(12) . . ?
Cu2 Te1B Ba1 145.77(19) 5_545 . ?
Cu1 Te1B Ba1 140.84(17) . . ?
Te2B Te1B Ba1 63.1(3) 4_554 . ?
Te2A Te1B Ba1 62.67(9) 4_554 . ?
Cu1 Te1B Ba1 70.03(11) 5_545 8 ?
Cu2 Te1B Ba1 164.67(18) . 8 ?
Cu2 Te1B Ba1 78.61(11) 5_545 8 ?
Cu1 Te1B Ba1 130.06(16) . 8 ?
Te2B Te1B Ba1 120.0(3) 4_554 8 ?
Te2A Te1B Ba1 119.00(14) 4_554 8 ?
Ba1 Te1B Ba1 88.97(11) . 8 ?
Cu1 Te1B Ba1 164.27(18) 5_545 8_565 ?
Cu2 Te1B Ba1 66.44(11) . 8_565 ?
Cu2 Te1B Ba1 127.32(16) 5_545 8_565 ?
Cu1 Te1B Ba1 74.81(11) . 8_565 ?
Te2B Te1B Ba1 115.5(3) 4_554 8_565 ?
Te2A Te1B Ba1 116.20(13) 4_554 8_565 ?
Ba1 Te1B Ba1 86.87(10) . 8_565 ?
Ba1 Te1B Ba1 114.45(12) 8 8_565 ?
Cu1 Te2A Cu2 97.80(16) 8_655 3_545 ?
Cu1 Te2A Te1A 130.88(10) 8_655 3 ?
Cu2 Te2A Te1A 129.51(8) 3_545 3 ?
Cu1 Te2A Te1B 47.74(11) 8_655 3_545 ?
Cu2 Te2A Te1B 50.41(12) 3_545 3_545 ?
Te1A Te2A Te1B 173.76(7) 3 3_545 ?
Cu1 Te2A Ba1 85.05(6) 8_655 . ?
Cu2 Te2A Ba1 85.81(7) 3_545 . ?
Te1A Te2A Ba1 86.02(7) 3 . ?
Te1B Te2A Ba1 87.77(12) 3_545 . ?
Cu1 Te2A Ba1 76.06(7) 8_655 3_545 ?
Cu2 Te2A Ba1 74.86(8) 3_545 3_545 ?
Te1A Te2A Ba1 123.39(9) 3 3_545 ?
Te1B Te2A Ba1 62.83(11) 3_545 3_545 ?
Ba1 Te2A Ba1 150.58(15) . 3_545 ?
Cu1 Te2A Ba1 67.80(4) 8_655 6 ?
Cu2 Te2A Ba1 162.42(12) 3_545 6 ?
Te1A Te2A Ba1 67.23(8) 3 6 ?
Te1B Te2A Ba1 113.68(10) 3_545 6 ?
Ba1 Te2A Ba1 102.27(5) . 6 ?
Ba1 Te2A Ba1 91.34(2) 3_545 6 ?
Cu1 Te2A Ba1 162.19(14) 8_655 6_455 ?
Cu2 Te2A Ba1 66.80(3) 3_545 6_455 ?
Te1A Te2A Ba1 66.46(7) 3 6_455 ?
Te1B Te2A Ba1 115.56(12) 3_545 6_455 ?
Ba1 Te2A Ba1 101.95(3) . 6_455 ?
Ba1 Te2A Ba1 90.72(2) 3_545 6_455 ?
Ba1 Te2A Ba1 125.30(12) 6 6_455 ?
Cu2 Te2B Cu1 110.6(13) 3_545 8_655 ?
Cu2 Te2B Te1B 57.2(7) 3_545 3_545 ?
Cu1 Te2B Te1B 53.8(6) 8_655 3_545 ?
Cu2 Te2B Te1A 55.6(7) 3_545 3_545 ?
Cu1 Te2B Te1A 55.5(6) 8_655 3_545 ?
Te1B Te2B Te1A 1.86(13) 3_545 3_545 ?
Cu2 Te2B Ba1 80.4(6) 3_545 3_545 ?
Cu1 Te2B Ba1 80.9(5) 8_655 3_545 ?
Te1B Te2B Ba1 67.9(5) 3_545 3_545 ?
Te1A Te2B Ba1 67.1(5) 3_545 3_545 ?
Cu2 Te2B Ba1 90.1(5) 3_545 . ?
Cu1 Te2B Ba1 88.3(4) 8_655 . ?
Te1B Te2B Ba1 94.0(7) 3_545 . ?
Te1A Te2B Ba1 94.9(6) 3_545 . ?
Ba1 Te2B Ba1 161.9(11) 3_545 . ?
Cu2 Te2B Ba1 66.0(3) 3_545 6_455 ?
Cu1 Te2B Ba1 171.3(7) 8_655 6_455 ?
Te1B Te2B Ba1 121.3(6) 3_545 6_455 ?
Te1A Te2B Ba1 119.5(6) 3_545 6_455 ?
Ba1 Te2B Ba1 90.5(3) 3_545 6_455 ?
Ba1 Te2B Ba1 99.6(4) . 6_455 ?
Cu2 Te2B Ba1 170.1(7) 3_545 6 ?
Cu1 Te2B Ba1 65.4(4) 8_655 6 ?
Te1B Te2B Ba1 117.2(5) 3_545 6 ?
Te1A Te2B Ba1 118.6(5) 3_545 6 ?
Ba1 Te2B Ba1 90.0(3) 3_545 6 ?
Ba1 Te2B Ba1 98.7(5) . 6 ?
Ba1 Te2B Ba1 116.5(8) 6_455 6 ?
Cu2 Se3 Cu2 132.04(6) 4_454 5_545 ?
Cu2 Se3 Cu1 136.37(4) 4_454 . ?
Cu2 Se3 Cu1 62.94(3) 5_545 . ?
Cu2 Se3 Cu1 62.94(3) 4_454 7 ?
Cu2 Se3 Cu1 136.37(4) 5_545 7 ?
Cu1 Se3 Cu1 141.36(6) . 7 ?
Cu2 Se3 Ba1 140.77(3) 4_454 4_554 ?
Cu2 Se3 Ba1 76.34(3) 5_545 4_554 ?
Cu1 Se3 Ba1 76.83(3) . 4_554 ?
Cu1 Se3 Ba1 77.85(3) 7 4_554 ?
Cu2 Se3 Ba1 76.34(3) 4_454 5 ?
Cu2 Se3 Ba1 140.77(3) 5_545 5 ?
Cu1 Se3 Ba1 77.85(3) . 5 ?
Cu1 Se3 Ba1 76.83(3) 7 5 ?
Ba1 Se3 Ba1 97.03(2) 4_554 5 ?
Cu2 Se3 Ba1 71.63(3) 4_454 5_545 ?
Cu2 Se3 Ba1 76.38(3) 5_545 5_545 ?
Cu1 Se3 Ba1 139.29(3) . 5_545 ?
Cu1 Se3 Ba1 71.96(3) 7 5_545 ?
Ba1 Se3 Ba1 95.851(4) 4_554 5_545 ?
Ba1 Se3 Ba1 142.716(13) 5 5_545 ?
Cu2 Se3 Ba1 76.38(3) 4_454 4_454 ?
Cu2 Se3 Ba1 71.63(3) 5_545 4_454 ?
Cu1 Se3 Ba1 71.96(3) . 4_454 ?
Cu1 Se3 Ba1 139.29(3) 7 4_454 ?
Ba1 Se3 Ba1 142.716(13) 4_554 4_454 ?
Ba1 Se3 Ba1 95.851(4) 5 4_454 ?
Ba1 Se3 Ba1 94.70(2) 5_545 4_454 ?

loop_
_geom_bond_atom_site_label_1
_geom_bond_atom_site_label_2
_geom_bond_distance
_geom_bond_site_symmetry_2
_geom_bond_publ_flag
Ba1 Te2B 3.360(15) 4_554 ?
Ba1 Te2B 3.425(12) . ?
Ba1 Te3 3.4305(7) 3_545 ?
Ba1 Se3 3.4305(7) 3_545 ?
Ba1 Te2A 3.4402(10) . ?
Ba1 Te3 3.4735(7) 3 ?
Ba1 Se3 3.4735(7) 3 ?
Ba1 Te2A 3.488(2) 4_554 ?
Ba1 Te1B 3.493(5) . ?
Ba1 Cu2 3.5861(12) 8_665 ?
Ba1 Cu1 3.6054(13) 3 ?
Ba1 Te1A 3.615(2) . ?
Cu1 Te2B 2.394(19) 8_565 ?
Cu1 Te1B 2.404(5) 5 ?
Cu1 Se3 2.5219(12) . ?
Cu1 Te2A 2.581(3) 8_565 ?
Cu1 Te1A 2.594(2) . ?
Cu1 Te1B 2.604(5) . ?
Cu1 Cu2 2.6251(15) 5_545 ?
Cu1 Te1A 2.685(3) 5 ?
Cu1 Cu2 2.7692(15) . ?
Cu1 Ba1 3.6054(13) 4_454 ?
Cu1 Ba1 3.7664(14) 4_554 ?
Cu2 Te2B 2.37(2) 4_554 ?
Cu2 Te3 2.5062(11) 3 ?
Cu2 Se3 2.5062(11) 3 ?
Cu2 Te1B 2.530(5) . ?
Cu2 Te1B 2.557(5) 5 ?
Cu2 Te2A 2.617(4) 4_554 ?
Cu2 Cu1 2.6251(15) 5 ?
Cu2 Te1A 2.630(2) 5 ?
Cu2 Te1A 2.682(3) . ?
Cu2 Ba1 3.5861(12) 8_665 ?
Cu2 Ba1 3.7400(13) 8_565 ?
Te1A Cu2 2.630(2) 5_545 ?
Te1A Cu1 2.685(3) 5_545 ?
Te1A Te2A 3.021(6) 4_454 ?
Te1A Te2B 3.18(3) 4_554 ?
Te1A Ba1 3.721(3) 8_565 ?
Te1A Ba1 3.7467(18) 8 ?
Te1B Cu1 2.404(5) 5_545 ?
Te1B Cu2 2.557(5) 5_545 ?
Te1B Te2B 2.85(3) 4_554 ?
Te1B Te2A 3.196(7) 4_554 ?
Te1B Ba1 3.834(5) 8 ?
Te1B Ba1 3.946(5) 8_565 ?
Te2A Cu1 2.581(3) 8_655 ?
Te2A Cu2 2.617(4) 3_545 ?
Te2A Te1A 3.021(6) 3 ?
Te2A Te1B 3.196(7) 3_545 ?
Te2A Ba1 3.488(2) 3_545 ?
Te2A Ba1 3.675(3) 6 ?
Te2A Ba1 3.6905(18) 6_455 ?
Te2B Cu2 2.37(2) 3_545 ?
Te2B Cu1 2.394(19) 8_655 ?
Te2B Te1B 2.85(3) 3_545 ?
Te2B Te1A 3.18(3) 3_545 ?
Te2B Ba1 3.360(15) 3_545 ?
Te2B Ba1 3.821(18) 6_455 ?
Te2B Ba1 3.87(2) 6 ?
Se3 Cu2 2.5062(11) 4_454 ?
Se3 Cu2 2.5062(11) 5_545 ?
Se3 Cu1 2.5219(12) 7 ?
Se3 Ba1 3.4305(7) 4_554 ?
Se3 Ba1 3.4305(7) 5 ?
Se3 Ba1 3.4735(7) 5_545 ?
Se3 Ba1 3.4735(7) 4_454 ?
